data_2221798
loop_
_publ_author_name
'Fischer, Paul J.'
'Krohn, Kristina M.'
'Young Jr, Victor G.'

_publ_section_title Tricarbonyl(chlorodiphenylstannyl){\h^5^-[2-(dimethylamino)ethyl]cyclopentadienyl}molybdenum
_journal_coeditor_code SI2168
_journal_issue 5
_journal_name_full 'Acta Crystallographica Section E'
_journal_page_first m558
_journal_page_last m559
_journal_paper_doi 10.1107/S1600536809014329
_journal_volume 65
_journal_year 2009
_chemical_formula_iupac '[Mo Sn (C6 H5)2 Cl (C9 H14 N) (C O)3]'
_chemical_formula_moiety 'C24 H24 Cl Mo N O3 Sn'
_chemical_formula_sum 'C24 H24 Cl Mo N O3 Sn'
_chemical_formula_weight 624.52
_chemical_name_common
;
Tricarbonyl(chlorodiphenylstannyl){\h^5^-[2-
(dimethylamino)ethyl]cyclopentadienyl}molybdenum
;
_chemical_name_systematic
;
Tricarbonyl-1\k^3^<i>C</i>-chlorido-2\k<i>Cl</i>-diphenyl-2\k^2^<i>C</i>-
{1\h^5^-[2-(dimethylamino)ethyl]cyclopentadienyl}molybdenum(0)
tin(IV)(<i>Mo</i>---<i>Sn</i>)
;
_space_group_IT_number 2
_symmetry_cell_setting triclinic
_symmetry_space_group_name_Hall '-P 1'
_symmetry_space_group_name_H-M 'P -1'
_atom_sites_solution_hydrogens geom
_atom_sites_solution_primary direct
_atom_sites_solution_secondary difmap
_audit_creation_method SHELXL-97
_cell_angle_alpha 89.392(2)
_cell_angle_beta 85.269(2)
_cell_angle_gamma 63.8560(10)
_cell_formula_units_Z 2
_cell_length_a 8.8096(8)
_cell_length_b 9.3458(8)
_cell_length_c 16.1258(14)
_cell_measurement_reflns_used 2659
_cell_measurement_temperature 173(2)
_cell_measurement_theta_max 27.43
_cell_measurement_theta_min 2.43
_cell_volume 1187.29(18)
_computing_cell_refinement 'SAINT (Bruker, 2003)'
_computing_data_collection 'SMART (Bruker, 2003)'
_computing_data_reduction 'SAINT (Bruker, 2003)'
_computing_molecular_graphics 'SHELXTL (Sheldrick, 2008)'
_computing_publication_material 'SHELXTL (Sheldrick, 2008)'
_computing_structure_refinement 'SHELXL97 (Sheldrick, 2008)'
_computing_structure_solution 'SHELXS97 (Sheldrick, 2008)'
_diffrn_ambient_temperature 173(2)
_diffrn_measured_fraction_theta_full 0.992
_diffrn_measured_fraction_theta_max 0.992
_diffrn_measurement_device_type 'Bruker SMART CCD area-detector'
_diffrn_measurement_method '\f and \w'
_diffrn_radiation_monochromator graphite
_diffrn_radiation_source 'sealed tube'
_diffrn_radiation_type MoK\a
_diffrn_radiation_wavelength 0.71073
_diffrn_reflns_av_R_equivalents 0.0564
_diffrn_reflns_av_sigmaI/netI 0.0642
_diffrn_reflns_limit_h_max 11
_diffrn_reflns_limit_h_min -11
_diffrn_reflns_limit_k_max 12
_diffrn_reflns_limit_k_min -12
_diffrn_reflns_limit_l_max 20
_diffrn_reflns_limit_l_min 0
_diffrn_reflns_number 14425
_diffrn_reflns_theta_full 27.53
_diffrn_reflns_theta_max 27.53
_diffrn_reflns_theta_min 2.43
_exptl_absorpt_coefficient_mu 1.718
_exptl_absorpt_correction_T_max 0.9345
_exptl_absorpt_correction_T_min 0.6734
_exptl_absorpt_correction_type multi-scan
_exptl_absorpt_process_details '(SADABS; Bruker, 2003)'
_exptl_crystal_colour colourless
_exptl_crystal_density_diffrn 1.747
_exptl_crystal_density_method 'not measured'
_exptl_crystal_description Plate
_exptl_crystal_F_000 616
_exptl_crystal_size_max 0.25
_exptl_crystal_size_mid 0.12
_exptl_crystal_size_min 0.04
_refine_diff_density_max 0.705
_refine_diff_density_min -0.563
_refine_ls_extinction_method none
_refine_ls_goodness_of_fit_ref 1.003
_refine_ls_hydrogen_treatment constr
_refine_ls_matrix_type full
_refine_ls_number_parameters 282
_refine_ls_number_reflns 5431
_refine_ls_number_restraints 0
_refine_ls_restrained_S_all 1.003
_refine_ls_R_factor_all 0.0591
_refine_ls_R_factor_gt 0.0362
_refine_ls_shift/su_max 0.001
_refine_ls_shift/su_mean 0.000
_refine_ls_structure_factor_coef Fsqd
_refine_ls_weighting_details 'w=1/[\s^2^(Fo^2^)+(0.0315P)^2^] where P=(Fo^2^+2Fc^2^)/3'
_refine_ls_weighting_scheme calc
_refine_ls_wR_factor_gt 0.0745
_refine_ls_wR_factor_ref 0.0827
_reflns_number_gt 4081
_reflns_number_total 5431
_reflns_threshold_expression I>2\s(I)
_cod_data_source_file si2168.cif
_cod_data_source_block I
_cod_database_code 2221798
_cod_database_fobs_code 2221798

loop_
_symmetry_equiv_pos_as_xyz
'x, y, z'
'-x, -y, -z'

loop_
_atom_site_type_symbol
_atom_site_label
_atom_site_fract_x
_atom_site_fract_y
_atom_site_fract_z
_atom_site_U_iso_or_equiv
_atom_site_adp_type
_atom_site_calc_flag
_atom_site_refinement_flags
_atom_site_occupancy
_atom_site_disorder_assembly
_atom_site_disorder_group
Mo Mo1 0.58741(4) 0.72843(4) 0.66247(2) 0.01938(9) Uani d . 1 . .
C C1 0.6228(5) 0.6492(5) 0.5449(3) 0.0282(9) Uani d . 1 . .
O O1 0.6433(4) 0.6021(4) 0.47726(19) 0.0434(8) Uani d . 1 . .
C C2 0.8374(5) 0.6518(5) 0.6404(3) 0.0265(9) Uani d . 1 . .
O O2 0.9820(4) 0.5983(4) 0.6286(2) 0.0420(8) Uani d . 1 . .
C C3 0.4662(5) 0.9349(5) 0.6085(2) 0.0223(9) Uani d . 1 . .
O O3 0.3862(3) 1.0542(3) 0.57849(17) 0.0279(7) Uani d . 1 . .
C C4 0.6083(5) 0.5692(5) 0.7791(2) 0.0242(9) Uani d . 1 . .
C C5 0.5505(5) 0.5124(5) 0.7139(3) 0.0267(9) Uani d . 1 . .
H H5A 0.6093 0.4105 0.6868 0.032 Uiso calc R 1 . .
C C6 0.3894(6) 0.6330(5) 0.6953(3) 0.0353(11) Uani d . 1 . .
H H6A 0.3222 0.6263 0.6538 0.042 Uiso calc R 1 . .
C C7 0.3483(5) 0.7632(5) 0.7495(3) 0.0338(11) Uani d . 1 . .
H H7A 0.2470 0.8602 0.7514 0.041 Uiso calc R 1 . .
C C8 0.4815(5) 0.7269(5) 0.8010(2) 0.0267(9) Uani d . 1 . .
H H8A 0.4862 0.7953 0.8428 0.032 Uiso calc R 1 . .
C C9 0.7613(5) 0.4754(5) 0.8262(3) 0.0273(9) Uani d . 1 . .
H H9A 0.8019 0.5484 0.8498 0.033 Uiso calc R 1 . .
H H9B 0.8542 0.3974 0.7881 0.033 Uiso calc R 1 . .
C C10 0.7123(5) 0.3881(5) 0.8963(3) 0.0296(10) Uani d . 1 . .
H H10A 0.6087 0.4656 0.9289 0.035 Uiso calc R 1 . .
H H10B 0.6844 0.3072 0.8714 0.035 Uiso calc R 1 . .
N N1 0.8441(4) 0.3094(4) 0.9527(2) 0.0262(8) Uani d . 1 . .
C C11 0.9863(5) 0.1694(5) 0.9137(3) 0.0304(10) Uani d . 1 . .
H H11A 1.0350 0.2008 0.8641 0.046 Uiso calc R 1 . .
H H11B 0.9466 0.0916 0.8977 0.046 Uiso calc R 1 . .
H H11C 1.0730 0.1215 0.9531 0.046 Uiso calc R 1 . .
C C12 0.7735(6) 0.2630(5) 1.0275(3) 0.0370(11) Uani d . 1 . .
H H12A 0.6813 0.3579 1.0552 0.055 Uiso calc R 1 . .
H H12B 0.8626 0.2116 1.0654 0.055 Uiso calc R 1 . .
H H12C 0.7293 0.1883 1.0121 0.055 Uiso calc R 1 . .
Sn Sn1 0.66959(3) 0.95053(3) 0.732290(16) 0.02009(8) Uani d . 1 . .
Cl Cl1 0.86682(14) 0.82366(13) 0.83383(7) 0.0336(3) Uani d . 1 . .
C C13 0.4703(5) 1.1368(5) 0.8078(2) 0.0235(9) Uani d . 1 . .
C C14 0.4566(6) 1.1328(5) 0.8939(3) 0.0321(10) Uani d . 1 . .
H H14A 0.5345 1.0426 0.9209 0.038 Uiso calc R 1 . .
C C15 0.3298(6) 1.2593(6) 0.9416(3) 0.0418(12) Uani d . 1 . .
H H15A 0.3210 1.2541 1.0005 0.050 Uiso calc R 1 . .
C C16 0.2193(6) 1.3896(6) 0.9037(3) 0.0450(13) Uani d . 1 . .
H H16A 0.1352 1.4767 0.9364 0.054 Uiso calc R 1 . .
C C17 0.2282(6) 1.3965(5) 0.8176(3) 0.0396(12) Uani d . 1 . .
H H17A 0.1492 1.4872 0.7914 0.047 Uiso calc R 1 . .
C C18 0.3534(5) 1.2702(5) 0.7697(3) 0.0301(10) Uani d . 1 . .
H H18A 0.3592 1.2747 0.7107 0.036 Uiso calc R 1 . .
C C19 0.7998(5) 1.0601(4) 0.6573(2) 0.0234(9) Uani d . 1 . .
C C20 0.7633(6) 1.1042(5) 0.5768(3) 0.0353(11) Uani d . 1 . .
H H20A 0.6844 1.0783 0.5517 0.042 Uiso calc R 1 . .
C C21 0.8401(6) 1.1859(6) 0.5316(3) 0.0410(12) Uani d . 1 . .
H H21A 0.8138 1.2145 0.4760 0.049 Uiso calc R 1 . .
C C22 0.9535(6) 1.2252(5) 0.5667(3) 0.0379(12) Uani d . 1 . .
H H22A 1.0046 1.2824 0.5360 0.045 Uiso calc R 1 . .
C C23 0.9928(6) 1.1815(5) 0.6468(3) 0.0347(11) Uani d . 1 . .
H H23A 1.0730 1.2068 0.6711 0.042 Uiso calc R 1 . .
C C24 0.9161(5) 1.1009(5) 0.6922(3) 0.0286(10) Uani d . 1 . .
H H24A 0.9428 1.0728 0.7477 0.034 Uiso calc R 1 . .

loop_
_atom_site_aniso_label
_atom_site_aniso_U_11
_atom_site_aniso_U_22
_atom_site_aniso_U_33
_atom_site_aniso_U_12
_atom_site_aniso_U_13
_atom_site_aniso_U_23
Mo1 0.02176(19) 0.01690(18) 0.01947(19) -0.00855(15) -0.00209(14) 0.00347(14)
C1 0.035(3) 0.022(2) 0.028(2) -0.012(2) -0.0045(19) 0.0042(18)
O1 0.061(2) 0.0359(19) 0.0279(18) -0.0161(17) -0.0040(16) -0.0046(15)
C2 0.030(2) 0.022(2) 0.028(2) -0.0111(19) -0.0049(19) 0.0037(17)
O2 0.0278(18) 0.045(2) 0.048(2) -0.0117(16) 0.0004(15) -0.0022(16)
C3 0.027(2) 0.026(2) 0.016(2) -0.0140(19) -0.0008(17) -0.0027(17)
O3 0.0258(16) 0.0235(15) 0.0288(16) -0.0053(13) -0.0058(13) 0.0093(13)
C4 0.023(2) 0.024(2) 0.027(2) -0.0111(18) -0.0017(17) 0.0083(17)
C5 0.032(2) 0.019(2) 0.035(2) -0.0164(19) -0.0063(19) 0.0107(18)
C6 0.031(2) 0.042(3) 0.042(3) -0.023(2) -0.013(2) 0.023(2)
C7 0.021(2) 0.033(3) 0.039(3) -0.005(2) 0.0062(19) 0.014(2)
C8 0.033(2) 0.025(2) 0.020(2) -0.0130(19) 0.0052(18) 0.0064(17)
C9 0.032(2) 0.026(2) 0.029(2) -0.018(2) -0.0093(19) 0.0076(18)
C10 0.026(2) 0.029(2) 0.034(2) -0.0116(19) -0.0073(19) 0.0117(19)
N1 0.0263(19) 0.0221(18) 0.0282(19) -0.0085(15) -0.0057(15) 0.0090(15)
C11 0.034(3) 0.022(2) 0.034(3) -0.010(2) -0.009(2) 0.0043(18)
C12 0.042(3) 0.036(3) 0.029(2) -0.015(2) -0.002(2) 0.014(2)
Sn1 0.02179(15) 0.01760(14) 0.02049(15) -0.00814(12) -0.00317(11) 0.00216(11)
Cl1 0.0381(6) 0.0298(6) 0.0355(6) -0.0152(5) -0.0179(5) 0.0096(5)
C13 0.024(2) 0.022(2) 0.027(2) -0.0132(18) 0.0016(17) -0.0024(17)
C14 0.037(3) 0.032(2) 0.027(2) -0.016(2) -0.001(2) -0.0019(19)
C15 0.047(3) 0.051(3) 0.030(3) -0.026(3) 0.011(2) -0.012(2)
C16 0.038(3) 0.038(3) 0.055(3) -0.018(2) 0.023(2) -0.024(3)
C17 0.034(3) 0.022(2) 0.058(3) -0.009(2) 0.003(2) -0.002(2)
C18 0.032(2) 0.023(2) 0.034(2) -0.013(2) 0.0053(19) -0.0018(19)
C19 0.021(2) 0.019(2) 0.027(2) -0.0069(17) 0.0012(17) 0.0003(17)
C20 0.037(3) 0.042(3) 0.032(3) -0.021(2) -0.010(2) 0.008(2)
C21 0.050(3) 0.053(3) 0.026(2) -0.028(3) -0.003(2) 0.011(2)
C22 0.042(3) 0.030(2) 0.041(3) -0.019(2) 0.016(2) 0.001(2)
C23 0.030(2) 0.034(3) 0.044(3) -0.020(2) 0.006(2) -0.006(2)
C24 0.025(2) 0.029(2) 0.030(2) -0.0112(19) -0.0011(18) -0.0022(19)

loop_
_atom_type_symbol
_atom_type_description
_atom_type_scat_dispersion_real
_atom_type_scat_dispersion_imag
_atom_type_scat_source
C C 0.0033 0.0016 'International Tables Vol C Tables 4.2.6.8 and 6.1.1.4'
H H 0.0000 0.0000 'International Tables Vol C Tables 4.2.6.8 and 6.1.1.4'
N N 0.0061 0.0033 'International Tables Vol C Tables 4.2.6.8 and 6.1.1.4'
O O 0.0106 0.0060 'International Tables Vol C Tables 4.2.6.8 and 6.1.1.4'
Cl Cl 0.1484 0.1585 'International Tables Vol C Tables 4.2.6.8 and 6.1.1.4'
Mo Mo -1.6832 0.6857 'International Tables Vol C Tables 4.2.6.8 and 6.1.1.4'
Sn Sn -0.6537 1.4246 'International Tables Vol C Tables 4.2.6.8 and 6.1.1.4'

loop_
_geom_angle_atom_site_label_1
_geom_angle_atom_site_label_2
_geom_angle_atom_site_label_3
_geom_angle_site_symmetry_1
_geom_angle_site_symmetry_3
_geom_angle
_geom_angle_publ_flag
C3 Mo1 C1 . . 81.02(16) ?
C3 Mo1 C2 . . 109.86(16) ?
C1 Mo1 C2 . . 79.28(17) ?
C3 Mo1 C6 . . 106.33(16) ?
C1 Mo1 C6 . . 91.77(17) ?
C2 Mo1 C6 . . 140.66(16) ?
C3 Mo1 C5 . . 141.90(15) ?
C1 Mo1 C5 . . 93.04(16) ?
C2 Mo1 C5 . . 105.82(15) ?
C6 Mo1 C5 . . 35.87(14) ?
C3 Mo1 C7 . . 92.95(15) ?
C1 Mo1 C7 . . 122.26(17) ?
C2 Mo1 C7 . . 151.56(16) ?
C6 Mo1 C7 . . 35.08(16) ?
C5 Mo1 C7 . . 58.61(15) ?
C3 Mo1 C8 . . 113.36(15) ?
C1 Mo1 C8 . . 149.29(16) ?
C2 Mo1 C8 . . 117.21(16) ?
C6 Mo1 C8 . . 58.71(16) ?
C5 Mo1 C8 . . 58.52(15) ?
C7 Mo1 C8 . . 35.02(15) ?
C3 Mo1 C4 . . 148.50(15) ?
C1 Mo1 C4 . . 124.20(15) ?
C2 Mo1 C4 . . 94.55(15) ?
C6 Mo1 C4 . . 59.16(14) ?
C5 Mo1 C4 . . 35.09(14) ?
C7 Mo1 C4 . . 58.64(14) ?
C8 Mo1 C4 . . 35.36(13) ?
C3 Mo1 Sn1 . . 71.39(11) ?
C1 Mo1 Sn1 . . 129.99(12) ?
C2 Mo1 Sn1 . . 72.45(11) ?
C6 Mo1 Sn1 . . 135.31(13) ?
C5 Mo1 Sn1 . . 133.76(11) ?
C7 Mo1 Sn1 . . 100.50(12) ?
C8 Mo1 Sn1 . . 80.70(10) ?
C4 Mo1 Sn1 . . 98.79(10) ?
O1 C1 Mo1 . . 179.4(4) ?
O2 C2 Mo1 . . 175.7(4) ?
O3 C3 Mo1 . . 175.6(3) ?
C5 C4 C8 . . 107.1(4) ?
C5 C4 C9 . . 127.1(4) ?
C8 C4 C9 . . 125.3(4) ?
C5 C4 Mo1 . . 71.0(2) ?
C8 C4 Mo1 . . 72.2(2) ?
C9 C4 Mo1 . . 128.7(3) ?
C4 C5 C6 . . 108.7(4) ?
C4 C5 Mo1 . . 73.9(2) ?
C6 C5 Mo1 . . 71.7(2) ?
C4 C5 H5A . . 125.7 ?
C6 C5 H5A . . 125.7 ?
Mo1 C5 H5A . . 120.5 ?
C7 C6 C5 . . 107.4(4) ?
C7 C6 Mo1 . . 73.4(2) ?
C5 C6 Mo1 . . 72.4(2) ?
C7 C6 H6A . . 126.3 ?
C5 C6 H6A . . 126.3 ?
Mo1 C6 H6A . . 119.8 ?
C6 C7 C8 . . 108.9(4) ?
C6 C7 Mo1 . . 71.6(2) ?
C8 C7 Mo1 . . 73.2(2) ?
C6 C7 H7A . . 125.5 ?
C8 C7 H7A . . 125.5 ?
Mo1 C7 H7A . . 121.3 ?
C7 C8 C4 . . 107.9(4) ?
C7 C8 Mo1 . . 71.7(2) ?
C4 C8 Mo1 . . 72.4(2) ?
C7 C8 H8A . . 126.0 ?
C4 C8 H8A . . 126.0 ?
Mo1 C8 H8A . . 121.5 ?
C4 C9 C10 . . 109.1(3) ?
C4 C9 H9A . . 109.9 ?
C10 C9 H9A . . 109.9 ?
C4 C9 H9B . . 109.9 ?
C10 C9 H9B . . 109.9 ?
H9A C9 H9B . . 108.3 ?
N1 C10 C9 . . 114.0(3) ?
N1 C10 H10A . . 108.8 ?
C9 C10 H10A . . 108.8 ?
N1 C10 H10B . . 108.8 ?
C9 C10 H10B . . 108.8 ?
H10A C10 H10B . . 107.6 ?
C11 N1 C10 . . 112.1(3) ?
C11 N1 C12 . . 109.4(3) ?
C10 N1 C12 . . 110.0(3) ?
N1 C11 H11A . . 109.5 ?
N1 C11 H11B . . 109.5 ?
H11A C11 H11B . . 109.5 ?
N1 C11 H11C . . 109.5 ?
H11A C11 H11C . . 109.5 ?
H11B C11 H11C . . 109.5 ?
N1 C12 H12A . . 109.5 ?
N1 C12 H12B . . 109.5 ?
H12A C12 H12B . . 109.5 ?
N1 C12 H12C . . 109.5 ?
H12A C12 H12C . . 109.5 ?
H12B C12 H12C . . 109.5 ?
C13 Sn1 C19 . . 106.86(14) ?
C13 Sn1 Cl1 . . 100.30(11) ?
C19 Sn1 Cl1 . . 101.25(11) ?
C13 Sn1 Mo1 . . 116.32(10) ?
C19 Sn1 Mo1 . . 120.34(11) ?
Cl1 Sn1 Mo1 . . 108.86(3) ?
C14 C13 C18 . . 118.4(4) ?
C14 C13 Sn1 . . 122.3(3) ?
C18 C13 Sn1 . . 119.3(3) ?
C13 C14 C15 . . 121.0(4) ?
C13 C14 H14A . . 119.5 ?
C15 C14 H14A . . 119.5 ?
C16 C15 C14 . . 120.0(4) ?
C16 C15 H15A . . 120.0 ?
C14 C15 H15A . . 120.0 ?
C15 C16 C17 . . 120.5(4) ?
C15 C16 H16A . . 119.8 ?
C17 C16 H16A . . 119.8 ?
C16 C17 C18 . . 119.8(4) ?
C16 C17 H17A . . 120.1 ?
C18 C17 H17A . . 120.1 ?
C17 C18 C13 . . 120.4(4) ?
C17 C18 H18A . . 119.8 ?
C13 C18 H18A . . 119.8 ?
C20 C19 C24 . . 117.8(4) ?
C20 C19 Sn1 . . 122.2(3) ?
C24 C19 Sn1 . . 119.8(3) ?
C19 C20 C21 . . 121.1(4) ?
C19 C20 H20A . . 119.4 ?
C21 C20 H20A . . 119.4 ?
C22 C21 C20 . . 120.4(4) ?
C22 C21 H21A . . 119.8 ?
C20 C21 H21A . . 119.8 ?
C21 C22 C23 . . 119.6(4) ?
C21 C22 H22A . . 120.2 ?
C23 C22 H22A . . 120.2 ?
C22 C23 C24 . . 120.3(4) ?
C22 C23 H23A . . 119.9 ?
C24 C23 H23A . . 119.9 ?
C23 C24 C19 . . 120.9(4) ?
C23 C24 H24A . . 119.6 ?
C19 C24 H24A . . 119.6 ?

loop_
_geom_bond_atom_site_label_1
_geom_bond_atom_site_label_2
_geom_bond_site_symmetry_2
_geom_bond_distance
_geom_bond_publ_flag
Mo1 C3 . 1.981(4) ?
Mo1 C1 . 1.992(4) ?
Mo1 C2 . 1.994(4) ?
Mo1 C6 . 2.308(4) ?
Mo1 C5 . 2.317(4) ?
Mo1 C7 . 2.331(4) ?
Mo1 C8 . 2.351(4) ?
Mo1 C4 . 2.353(4) ?
Mo1 Sn1 . 2.7584(5) yes
C1 O1 . 1.150(5) ?
C2 O2 . 1.145(5) ?
C3 O3 . 1.152(4) ?
C4 C5 . 1.408(6) ?
C4 C8 . 1.428(5) ?
C4 C9 . 1.509(5) ?
C5 C6 . 1.424(6) ?
C5 H5A . 0.9500 ?
C6 C7 . 1.399(6) ?
C6 H6A . 0.9500 ?
C7 C8 . 1.409(6) ?
C7 H7A . 0.9500 ?
C8 H8A . 0.9500 ?
C9 C10 . 1.530(5) ?
C9 H9A . 0.9900 ?
C9 H9B . 0.9900 ?
C10 N1 . 1.457(5) ?
C10 H10A . 0.9900 ?
C10 H10B . 0.9900 ?
N1 C11 . 1.456(5) ?
N1 C12 . 1.461(5) ?
C11 H11A . 0.9800 ?
C11 H11B . 0.9800 ?
C11 H11C . 0.9800 ?
C12 H12A . 0.9800 ?
C12 H12B . 0.9800 ?
C12 H12C . 0.9800 ?
Sn1 C13 . 2.144(4) yes
Sn1 C19 . 2.146(4) yes
Sn1 Cl1 . 2.3914(11) yes
C13 C14 . 1.384(6) ?
C13 C18 . 1.396(6) ?
C14 C15 . 1.397(6) ?
C14 H14A . 0.9500 ?
C15 C16 . 1.357(7) ?
C15 H15A . 0.9500 ?
C16 C17 . 1.386(7) ?
C16 H16A . 0.9500 ?
C17 C18 . 1.392(6) ?
C17 H17A . 0.9500 ?
C18 H18A . 0.9500 ?
C19 C20 . 1.379(6) ?
C19 C24 . 1.398(5) ?
C20 C21 . 1.390(6) ?
C20 H20A . 0.9500 ?
C21 C22 . 1.369(6) ?
C21 H21A . 0.9500 ?
C22 C23 . 1.376(6) ?
C22 H22A . 0.9500 ?
C23 C24 . 1.384(6) ?
C23 H23A . 0.9500 ?
C24 H24A . 0.9500 ?

loop_
_geom_torsion_atom_site_label_1
_geom_torsion_atom_site_label_2
_geom_torsion_atom_site_label_3
_geom_torsion_atom_site_label_4
_geom_torsion_site_symmetry_1
_geom_torsion_site_symmetry_2
_geom_torsion_site_symmetry_3
_geom_torsion_site_symmetry_4
_geom_torsion
_geom_torsion_publ_flag
C3 Mo1 C1 O1 . . . . -15E1(4) ?
C2 Mo1 C1 O1 . . . . 10E1(4) ?
C6 Mo1 C1 O1 . . . . -5E1(4) ?
C5 Mo1 C1 O1 . . . . -1E1(4) ?
C7 Mo1 C1 O1 . . . . -6E1(4) ?
C8 Mo1 C1 O1 . . . . -3E1(4) ?
C4 Mo1 C1 O1 . . . . 1E1(4) ?
Sn1 Mo1 C1 O1 . . . . 15E1(4) ?
C3 Mo1 C2 O2 . . . . -157(5) ?
C1 Mo1 C2 O2 . . . . -81(5) ?
C6 Mo1 C2 O2 . . . . -1(5) ?
C5 Mo1 C2 O2 . . . . 9(5) ?
C7 Mo1 C2 O2 . . . . 61(5) ?
C8 Mo1 C2 O2 . . . . 72(5) ?
C4 Mo1 C2 O2 . . . . 43(5) ?
Sn1 Mo1 C2 O2 . . . . 141(5) ?
C1 Mo1 C3 O3 . . . . 98(4) ?
C2 Mo1 C3 O3 . . . . 173(4) ?
C6 Mo1 C3 O3 . . . . 9(4) ?
C5 Mo1 C3 O3 . . . . 14(4) ?
C7 Mo1 C3 O3 . . . . -24(4) ?
C8 Mo1 C3 O3 . . . . -54(4) ?
C4 Mo1 C3 O3 . . . . -48(4) ?
Sn1 Mo1 C3 O3 . . . . -125(4) ?
C3 Mo1 C4 C5 . . . . 107.3(3) ?
C1 Mo1 C4 C5 . . . . -31.1(3) ?
C2 Mo1 C4 C5 . . . . -111.3(3) ?
C6 Mo1 C4 C5 . . . . 37.6(3) ?
C7 Mo1 C4 C5 . . . . 78.8(3) ?
C8 Mo1 C4 C5 . . . . 115.9(3) ?
Sn1 Mo1 C4 C5 . . . . 175.8(2) ?
C3 Mo1 C4 C8 . . . . -8.6(4) ?
C1 Mo1 C4 C8 . . . . -147.0(3) ?
C2 Mo1 C4 C8 . . . . 132.9(3) ?
C6 Mo1 C4 C8 . . . . -78.2(3) ?
C5 Mo1 C4 C8 . . . . -115.9(3) ?
C7 Mo1 C4 C8 . . . . -37.0(2) ?
Sn1 Mo1 C4 C8 . . . . 60.0(2) ?
C3 Mo1 C4 C9 . . . . -129.9(4) ?
C1 Mo1 C4 C9 . . . . 91.7(4) ?
C2 Mo1 C4 C9 . . . . 11.6(4) ?
C6 Mo1 C4 C9 . . . . 160.4(4) ?
C5 Mo1 C4 C9 . . . . 122.8(5) ?
C7 Mo1 C4 C9 . . . . -158.3(4) ?
C8 Mo1 C4 C9 . . . . -121.3(5) ?
Sn1 Mo1 C4 C9 . . . . -61.3(4) ?
C8 C4 C5 C6 . . . . -0.1(4) ?
C9 C4 C5 C6 . . . . 171.6(4) ?
Mo1 C4 C5 C6 . . . . -63.8(3) ?
C8 C4 C5 Mo1 . . . . 63.7(3) ?
C9 C4 C5 Mo1 . . . . -124.6(4) ?
C3 Mo1 C5 C4 . . . . -126.0(3) ?
C1 Mo1 C5 C4 . . . . 154.7(3) ?
C2 Mo1 C5 C4 . . . . 74.9(3) ?
C6 Mo1 C5 C4 . . . . -116.5(4) ?
C7 Mo1 C5 C4 . . . . -78.9(3) ?
C8 Mo1 C5 C4 . . . . -37.6(2) ?
Sn1 Mo1 C5 C4 . . . . -5.7(3) ?
C3 Mo1 C5 C6 . . . . -9.5(4) ?
C1 Mo1 C5 C6 . . . . -88.8(3) ?
C2 Mo1 C5 C6 . . . . -168.5(3) ?
C7 Mo1 C5 C6 . . . . 37.6(3) ?
C8 Mo1 C5 C6 . . . . 78.9(3) ?
C4 Mo1 C5 C6 . . . . 116.5(4) ?
Sn1 Mo1 C5 C6 . . . . 110.8(3) ?
C4 C5 C6 C7 . . . . -0.4(5) ?
Mo1 C5 C6 C7 . . . . -65.5(3) ?
C4 C5 C6 Mo1 . . . . 65.1(3) ?
C3 Mo1 C6 C7 . . . . -71.1(3) ?
C1 Mo1 C6 C7 . . . . -152.3(3) ?
C2 Mo1 C6 C7 . . . . 132.6(3) ?
C5 Mo1 C6 C7 . . . . 115.0(4) ?
C8 Mo1 C6 C7 . . . . 36.7(2) ?
C4 Mo1 C6 C7 . . . . 78.2(3) ?
Sn1 Mo1 C6 C7 . . . . 8.7(3) ?
C3 Mo1 C6 C5 . . . . 173.9(3) ?
C1 Mo1 C6 C5 . . . . 92.7(3) ?
C2 Mo1 C6 C5 . . . . 17.6(4) ?
C7 Mo1 C6 C5 . . . . -115.0(4) ?
C8 Mo1 C6 C5 . . . . -78.3(3) ?
C4 Mo1 C6 C5 . . . . -36.8(2) ?
Sn1 Mo1 C6 C5 . . . . -106.3(3) ?
C5 C6 C7 C8 . . . . 0.7(5) ?
Mo1 C6 C7 C8 . . . . -64.2(3) ?
C5 C6 C7 Mo1 . . . . 64.9(3) ?
C3 Mo1 C7 C6 . . . . 114.6(3) ?
C1 Mo1 C7 C6 . . . . 33.4(3) ?
C2 Mo1 C7 C6 . . . . -101.3(4) ?
C5 Mo1 C7 C6 . . . . -38.5(2) ?
C8 Mo1 C7 C6 . . . . -117.2(4) ?
C4 Mo1 C7 C6 . . . . -79.8(3) ?
Sn1 Mo1 C7 C6 . . . . -173.8(2) ?
C3 Mo1 C7 C8 . . . . -128.2(3) ?
C1 Mo1 C7 C8 . . . . 150.6(2) ?
C2 Mo1 C7 C8 . . . . 15.9(5) ?
C6 Mo1 C7 C8 . . . . 117.2(4) ?
C5 Mo1 C7 C8 . . . . 78.7(3) ?
C4 Mo1 C7 C8 . . . . 37.4(2) ?
Sn1 Mo1 C7 C8 . . . . -56.6(2) ?
C6 C7 C8 C4 . . . . -0.8(4) ?
Mo1 C7 C8 C4 . . . . -63.9(3) ?
C6 C7 C8 Mo1 . . . . 63.1(3) ?
C5 C4 C8 C7 . . . . 0.5(4) ?
C9 C4 C8 C7 . . . . -171.4(4) ?
Mo1 C4 C8 C7 . . . . 63.4(3) ?
C5 C4 C8 Mo1 . . . . -62.9(3) ?
C9 C4 C8 Mo1 . . . . 125.2(4) ?
C3 Mo1 C8 C7 . . . . 58.8(3) ?
C1 Mo1 C8 C7 . . . . -54.5(4) ?
C2 Mo1 C8 C7 . . . . -171.6(3) ?
C6 Mo1 C8 C7 . . . . -36.7(2) ?
C5 Mo1 C8 C7 . . . . -79.0(3) ?
C4 Mo1 C8 C7 . . . . -116.4(4) ?
Sn1 Mo1 C8 C7 . . . . 123.7(2) ?
C3 Mo1 C8 C4 . . . . 175.1(2) ?
C1 Mo1 C8 C4 . . . . 61.9(4) ?
C2 Mo1 C8 C4 . . . . -55.2(3) ?
C6 Mo1 C8 C4 . . . . 79.6(3) ?
C5 Mo1 C8 C4 . . . . 37.3(2) ?
C7 Mo1 C8 C4 . . . . 116.4(4) ?
Sn1 Mo1 C8 C4 . . . . -119.9(2) ?
C5 C4 C9 C10 . . . . -84.0(5) ?
C8 C4 C9 C10 . . . . 86.2(5) ?
Mo1 C4 C9 C10 . . . . -178.8(3) ?
C4 C9 C10 N1 . . . . -172.7(3) ?
C9 C10 N1 C11 . . . . -71.6(4) ?
C9 C10 N1 C12 . . . . 166.5(4) ?
C3 Mo1 Sn1 C13 . . . . 69.08(17) ?
C1 Mo1 Sn1 C13 . . . . 129.3(2) ?
C2 Mo1 Sn1 C13 . . . . -172.07(17) ?
C6 Mo1 Sn1 C13 . . . . -25.59(19) ?
C5 Mo1 Sn1 C13 . . . . -76.73(19) ?
C7 Mo1 Sn1 C13 . . . . -20.51(16) ?
C8 Mo1 Sn1 C13 . . . . -49.54(16) ?
C4 Mo1 Sn1 C13 . . . . -80.05(15) ?
C3 Mo1 Sn1 C19 . . . . -62.57(17) ?
C1 Mo1 Sn1 C19 . . . . -2.39(19) ?
C2 Mo1 Sn1 C19 . . . . 56.28(17) ?
C6 Mo1 Sn1 C19 . . . . -157.24(19) ?
C5 Mo1 Sn1 C19 . . . . 151.62(19) ?
C7 Mo1 Sn1 C19 . . . . -152.15(16) ?
C8 Mo1 Sn1 C19 . . . . 178.81(16) ?
C4 Mo1 Sn1 C19 . . . . 148.31(16) ?
C3 Mo1 Sn1 Cl1 . . . . -178.60(12) ?
C1 Mo1 Sn1 Cl1 . . . . -118.42(16) ?
C2 Mo1 Sn1 Cl1 . . . . -59.75(12) ?
C6 Mo1 Sn1 Cl1 . . . . 86.73(15) ?
C5 Mo1 Sn1 Cl1 . . . . 35.59(15) ?
C7 Mo1 Sn1 Cl1 . . . . 91.81(11) ?
C8 Mo1 Sn1 Cl1 . . . . 62.78(11) ?
C4 Mo1 Sn1 Cl1 . . . . 32.28(10) ?
C19 Sn1 C13 C14 . . . . -123.0(3) ?
Cl1 Sn1 C13 C14 . . . . -17.8(3) ?
Mo1 Sn1 C13 C14 . . . . 99.3(3) ?
C19 Sn1 C13 C18 . . . . 54.6(3) ?
Cl1 Sn1 C13 C18 . . . . 159.8(3) ?
Mo1 Sn1 C13 C18 . . . . -83.1(3) ?
C18 C13 C14 C15 . . . . -0.5(6) ?
Sn1 C13 C14 C15 . . . . 177.1(3) ?
C13 C14 C15 C16 . . . . -0.9(7) ?
C14 C15 C16 C17 . . . . 1.7(7) ?
C15 C16 C17 C18 . . . . -1.2(7) ?
C16 C17 C18 C13 . . . . -0.2(7) ?
C14 C13 C18 C17 . . . . 1.1(6) ?
Sn1 C13 C18 C17 . . . . -176.6(3) ?
C13 Sn1 C19 C20 . . . . -96.5(4) ?
Cl1 Sn1 C19 C20 . . . . 158.9(3) ?
Mo1 Sn1 C19 C20 . . . . 39.0(4) ?
C13 Sn1 C19 C24 . . . . 78.2(3) ?
Cl1 Sn1 C19 C24 . . . . -26.4(3) ?
Mo1 Sn1 C19 C24 . . . . -146.3(3) ?
C24 C19 C20 C21 . . . . 0.3(7) ?
Sn1 C19 C20 C21 . . . . 175.1(3) ?
C19 C20 C21 C22 . . . . -0.4(7) ?
C20 C21 C22 C23 . . . . 0.9(7) ?
C21 C22 C23 C24 . . . . -1.2(7) ?
C22 C23 C24 C19 . . . . 1.0(6) ?
C20 C19 C24 C23 . . . . -0.6(6) ?
Sn1 C19 C24 C23 . . . . -175.5(3) ?
